data_1512948
loop_
_publ_author_name
'Sergei E. Nefedov'
'Elena V. Kushan'
'Marina A. Uvarova'
'Natalia Yu. Kozitsyna'
'Michael N. Vargaftik'
'Ilya I. Moiseev'

_publ_section_title
;
 Unexpected retention of the Pd-Ba heterobimetallic structure upon
 Pd(mu-OOCMe)4Ba(HOOCMe)4 to 18-crown-6 attachment
;
_journal_name_full
;
Inorganica Chimica Acta
;
_journal_page_first 104
_journal_page_last 108
_journal_paper_doi 10.1016/j.ica.2012.10.008
_journal_volume 395
_journal_year 2013
_chemical_formula_sum 'C24.5 H54 Ba O14 Pd'
_chemical_formula_weight 816.42
_space_group_IT_number 63
_symmetry_cell_setting orthorhombic
_symmetry_space_group_name_Hall '-C 2c 2'
_symmetry_space_group_name_H-M 'C m c m'
_atom_sites_solution_hydrogens geom
_atom_sites_solution_primary direct
_atom_sites_solution_secondary difmap
_cell_angle_alpha 90.00
_cell_angle_beta 90.00
_cell_angle_gamma 90.00
_cell_formula_units_Z 4
_cell_length_a 12.7761(14)
_cell_length_b 16.6367(14)
_cell_length_c 18.8337(18)
_cell_measurement_reflns_used 2978
_cell_measurement_temperature 120(2)
_cell_measurement_theta_max 24.72
_cell_measurement_theta_min 2.28
_cell_volume 4003.1(7)
_computing_cell_refinement 'Bruker SMART'
_computing_data_collection 'Bruker SMART'
_computing_data_reduction 'Bruker SAINT'
_computing_molecular_graphics 'Bruker SHELXTL'
_computing_publication_material 'Bruker SHELXTL'
_computing_structure_refinement 'SHELXL-97 (Sheldrick, 1997)'
_computing_structure_solution 'SHELXS-97 (Sheldrick, 1990)'
_diffrn_ambient_temperature 120(2)
_diffrn_measured_fraction_theta_full 0.984
_diffrn_measured_fraction_theta_max 0.984
_diffrn_measurement_device_type 'CCD area detector'
_diffrn_measurement_method 'phi and omega scans'
_diffrn_radiation_monochromator graphite
_diffrn_radiation_source 'fine-focus sealed tube'
_diffrn_radiation_type MoK\a
_diffrn_radiation_wavelength 0.71073
_diffrn_reflns_av_R_equivalents 0.0607
_diffrn_reflns_av_sigmaI/netI 0.0489
_diffrn_reflns_limit_h_max 15
_diffrn_reflns_limit_h_min -17
_diffrn_reflns_limit_k_max 23
_diffrn_reflns_limit_k_min -22
_diffrn_reflns_limit_l_max 26
_diffrn_reflns_limit_l_min -26
_diffrn_reflns_number 14832
_diffrn_reflns_theta_full 30.00
_diffrn_reflns_theta_max 30.00
_diffrn_reflns_theta_min 2.16
_exptl_absorpt_coefficient_mu 1.477
_exptl_absorpt_correction_T_max 0.8427
_exptl_absorpt_correction_T_min 0.7980
_exptl_absorpt_correction_type multi-scan
_exptl_absorpt_process_details sadabs
_exptl_crystal_colour yellow
_exptl_crystal_density_diffrn 1.355
_exptl_crystal_density_method 'not measured'
_exptl_crystal_description prizm
_exptl_crystal_F_000 1660
_exptl_crystal_size_max 0.16
_exptl_crystal_size_mid 0.14
_exptl_crystal_size_min 0.12
_refine_diff_density_max 1.240
_refine_diff_density_min -0.915
_refine_diff_density_rms 0.137
_refine_ls_extinction_method none
_refine_ls_goodness_of_fit_ref 1.037
_refine_ls_matrix_type full
_refine_ls_number_parameters 106
_refine_ls_number_reflns 3073
_refine_ls_number_restraints 10
_refine_ls_restrained_S_all 1.037
_refine_ls_R_factor_all 0.1177
_refine_ls_R_factor_gt 0.0637
_refine_ls_shift/su_max 0.006
_refine_ls_shift/su_mean 0.000
_refine_ls_structure_factor_coef Fsqd
_refine_ls_weighting_details 'calc w=1/[\s^2^(Fo^2^)+(0.1100P)^2^+6.4300P] where P=(Fo^2^+2Fc^2^)/3'
_refine_ls_weighting_scheme calc
_refine_ls_wR_factor_gt 0.1637
_refine_ls_wR_factor_ref 0.2038
_reflns_number_gt 1766
_reflns_number_total 3073
_reflns_threshold_expression >2sigma(I)
_cod_data_source_file ICA-2013-395-104-108-2.cif
_cod_data_source_block pdba
_cod_original_sg_symbol_H-M Cmcm
_cod_original_formula_sum 'C24.50 H54 Ba O14 Pd'
_cod_database_code 1512948

loop_
_symmetry_equiv_pos_as_xyz
'x, y, z'
'-x, -y, z+1/2'
'-x, y, -z+1/2'
'x, -y, -z'
'x+1/2, y+1/2, z'
'-x+1/2, -y+1/2, z+1/2'
'-x+1/2, y+1/2, -z+1/2'
'x+1/2, -y+1/2, -z'
'-x, -y, -z'
'x, y, -z-1/2'
'x, -y, z-1/2'
'-x, y, z'
'-x+1/2, -y+1/2, -z'
'x+1/2, y+1/2, -z-1/2'
'x+1/2, -y+1/2, z-1/2'
'-x+1/2, y+1/2, z'

loop_
_atom_site_label
_atom_site_type_symbol
_atom_site_fract_x
_atom_site_fract_y
_atom_site_fract_z
_atom_site_U_iso_or_equiv
_atom_site_adp_type
_atom_site_occupancy
_atom_site_symmetry_multiplicity
_atom_site_calc_flag
_atom_site_refinement_flags
_atom_site_disorder_assembly
_atom_site_disorder_group
Ba1 Ba 0.5000 0.53947(3) 0.7500 0.0526(3) Uani 1 4 d SD . .
Pd1 Pd 0.5000 0.75460(5) 0.7500 0.0634(3) Uani 1 4 d S . .
O1 O 0.3893(5) 0.7591(3) 0.8260(3) 0.0859(16) Uani 1 1 d . A .
O2 O 0.3532(11) 0.6294(8) 0.8172(10) 0.089(4) Uani 0.50 1 d P A 1
O2' O 0.4057(13) 0.6331(7) 0.8507(7) 0.082(4) Uani 0.50 1 d P A 2
C2 C 0.276(3) 0.6961(16) 0.9131(17) 0.083(2) Uani 0.50 1 d P A 1
H2A H 0.3089 0.6783 0.9563 0.125 Uiso 0.50 1 calc PR A 1
H2B H 0.2201 0.6604 0.9011 0.125 Uiso 0.50 1 calc PR A 1
H2C H 0.2495 0.7495 0.9196 0.125 Uiso 0.50 1 calc PR A 1
C2' C 0.282(4) 0.7180(13) 0.912(2) 0.142(15) Uani 0.50 1 d P A 2
H2'A H 0.2116 0.7123 0.8946 0.213 Uiso 0.50 1 calc PR A 2
H2'B H 0.2938 0.7726 0.9259 0.213 Uiso 0.50 1 calc PR A 2
H2'C H 0.2928 0.6829 0.9513 0.213 Uiso 0.50 1 calc PR A 2
C1 C 0.3571(7) 0.6963(5) 0.8533(4) 0.083(2) Uani 1 1 d . . .
O3 O 0.5000 0.4542(11) 0.8940(9) 0.323(18) Uani 1 2 d SD . .
O4 O 0.6722(7) 0.4494(9) 0.8205(6) 0.293(9) Uani 1 1 d D A .
C3 C 0.5852(11) 0.4119(11) 0.9238(8) 0.323(18) Uani 1 1 d D A .
H3A H 0.5813 0.3553 0.9117 0.387 Uiso 1 1 calc R . .
H3B H 0.5852 0.4171 0.9751 0.387 Uiso 1 1 calc R . .
C4 C 0.6774(12) 0.4471(12) 0.8944(7) 0.293(9) Uani 1 1 d D . .
H4A H 0.6855 0.5013 0.9126 0.352 Uiso 1 1 calc R A .
H4B H 0.7381 0.4161 0.9088 0.352 Uiso 1 1 calc R . .
C5 C 0.7663(13) 0.4271(16) 0.7875(8) 0.293(9) Uani 1 1 d D . .
H5A H 0.7848 0.3736 0.8036 0.352 Uiso 1 1 calc R A .
H5B H 0.8208 0.4633 0.8036 0.352 Uiso 1 1 calc R . .
C6 C 0.5000 0.1111(17) 0.7500 0.087(4) Uani 0.50 4 d SP . .
H6A H 0.5000 0.0536 0.7500 0.131 Uiso 0.50 4 d SPR . .
C7 C 0.409(2) 0.1410(11) 0.7500 0.087(4) Uani 0.50 2 d SP . .
H7A H 0.3470 0.1088 0.7500 0.105 Uiso 0.50 2 d SPR . .
C8 C 0.406(2) 0.2254(11) 0.7500 0.087(4) Uani 0.50 2 d SP . .
H8A H 0.3412 0.2548 0.7500 0.105 Uiso 0.50 2 d SPR . .
C9 C 0.5000 0.2639(17) 0.7500 0.087(4) Uani 0.50 4 d SP . .
H9A H 0.4892 0.3210 0.7500 0.131 Uiso 0.25 2 d SPR . .
C10 C 0.5000 -0.077(6) 0.467(5) 0.17(3) Uani 0.25 2 d SPD . .
H10A H 0.5000 -0.1297 0.4461 0.253 Uiso 0.25 2 d SPR . .
C11 C 0.5000 -0.084(2) 0.541(6) 0.17(3) Uani 0.25 2 d SPD . .
H11A H 0.5000 -0.1315 0.5699 0.202 Uiso 0.25 2 d SPR . .
C12 C 0.5000 -0.003(3) 0.561(3) 0.22(6) Uani 0.25 2 d SPD . .
H12A H 0.5000 0.0002 0.6121 0.327 Uiso 0.25 2 d SPR . .

loop_
_atom_site_aniso_label
_atom_site_aniso_U_11
_atom_site_aniso_U_22
_atom_site_aniso_U_33
_atom_site_aniso_U_23
_atom_site_aniso_U_13
_atom_site_aniso_U_12
Ba1 0.0560(5) 0.0351(3) 0.0667(5) 0.000 0.000 0.000
Pd1 0.0995(8) 0.0339(4) 0.0567(6) 0.000 0.000 0.000
O1 0.122(5) 0.050(2) 0.086(3) -0.005(2) 0.017(3) 0.016(3)
O2 0.082(9) 0.060(6) 0.125(12) -0.027(7) 0.021(8) -0.006(6)
O2' 0.110(11) 0.054(6) 0.082(8) 0.006(6) 0.040(7) 0.017(7)
C2 0.104(6) 0.067(4) 0.079(4) 0.003(3) 0.024(4) 0.032(4)
C2' 0.19(3) 0.076(17) 0.16(2) 0.013(18) 0.11(2) 0.05(2)
C1 0.104(6) 0.067(4) 0.079(4) 0.003(3) 0.024(4) 0.032(4)
O3 0.67(6) 0.130(10) 0.169(13) 0.061(8) 0.000 0.000
O4 0.277(15) 0.232(10) 0.37(2) -0.033(12) -0.192(16) 0.111(9)
C3 0.67(6) 0.130(10) 0.169(13) 0.061(8) 0.000 0.000
C4 0.277(15) 0.232(10) 0.37(2) -0.033(12) -0.192(16) 0.111(9)
C5 0.277(15) 0.232(10) 0.37(2) -0.033(12) -0.192(16) 0.111(9)
C6 0.087(8) 0.046(6) 0.129(11) 0.000 0.000 0.000
C7 0.087(8) 0.046(6) 0.129(11) 0.000 0.000 0.000
C8 0.087(8) 0.046(6) 0.129(11) 0.000 0.000 0.000
C9 0.087(8) 0.046(6) 0.129(11) 0.000 0.000 0.000
C10 0.042(19) 0.19(4) 0.27(10) -0.08(7) 0.000 0.000
C11 0.042(19) 0.19(4) 0.27(10) -0.08(7) 0.000 0.000
C12 0.04(3) 0.5(2) 0.07(3) 0.10(7) 0.000 0.000

loop_
_atom_type_symbol
_atom_type_description
_atom_type_scat_dispersion_real
_atom_type_scat_dispersion_imag
_atom_type_scat_source
C C 0.0033 0.0016 'International Tables Vol C Tables 4.2.6.8 and 6.1.1.4'
H H 0.0000 0.0000 'International Tables Vol C Tables 4.2.6.8 and 6.1.1.4'
O O 0.0106 0.0060 'International Tables Vol C Tables 4.2.6.8 and 6.1.1.4'
Pd Pd -0.9988 1.0072 'International Tables Vol C Tables 4.2.6.8 and 6.1.1.4'
Ba Ba -0.3244 2.2819 'International Tables Vol C Tables 4.2.6.8 and 6.1.1.4'

loop_
_geom_angle_atom_site_label_1
_geom_angle_atom_site_label_2
_geom_angle_atom_site_label_3
_geom_angle
_geom_angle_site_symmetry_1
_geom_angle_site_symmetry_3
O2 Ba1 O2 55.6(8) 12_655 3_656
O2 Ba1 O2 87.5(6) 12_655 .
O2 Ba1 O2 113.1(6) 3_656 .
O2 Ba1 O2 113.1(6) 12_655 10_557
O2 Ba1 O2 87.5(6) 3_656 10_557
O2 Ba1 O2 55.6(8) . 10_557
O2 Ba1 O2' 70.5(6) 12_655 .
O2 Ba1 O2' 108.3(3) 3_656 .
O2 Ba1 O2' 19.5(3) . .
O2 Ba1 O2' 72.8(6) 10_557 .
O2 Ba1 O2' 19.5(3) 12_655 12_655
O2 Ba1 O2' 72.8(6) 3_656 12_655
O2 Ba1 O2' 70.5(6) . 12_655
O2 Ba1 O2' 108.3(3) 10_557 12_655
O2' Ba1 O2' 52.3(8) . 12_655
O2 Ba1 O2' 72.8(6) 12_655 3_656
O2 Ba1 O2' 19.5(3) 3_656 3_656
O2 Ba1 O2' 108.3(3) . 3_656
O2 Ba1 O2' 70.5(6) 10_557 3_656
O2' Ba1 O2' 110.5(5) . 3_656
O2' Ba1 O2' 87.8(6) 12_655 3_656
O2 Ba1 O2' 108.3(3) 12_655 10_557
O2 Ba1 O2' 70.5(6) 3_656 10_557
O2 Ba1 O2' 72.8(6) . 10_557
O2 Ba1 O2' 19.5(3) 10_557 10_557
O2' Ba1 O2' 87.8(6) . 10_557
O2' Ba1 O2' 110.5(5) 12_655 10_557
O2' Ba1 O2' 52.3(8) 3_656 10_557
O2 Ba1 O4 63.8(5) 12_655 .
O2 Ba1 O4 88.6(4) 3_656 .
O2 Ba1 O4 125.5(5) . .
O2 Ba1 O4 176.0(4) 10_557 .
O2' Ba1 O4 107.6(4) . .
O2' Ba1 O4 69.6(5) 12_655 .
O2' Ba1 O4 105.7(4) 3_656 .
O2' Ba1 O4 157.3(4) 10_557 .
O2 Ba1 O4 88.6(4) 12_655 10_557
O2 Ba1 O4 63.8(5) 3_656 10_557
O2 Ba1 O4 176.0(4) . 10_557
O2 Ba1 O4 125.5(5) 10_557 10_557
O2' Ba1 O4 157.3(4) . 10_557
O2' Ba1 O4 105.7(4) 12_655 10_557
O2' Ba1 O4 69.6(5) 3_656 10_557
O2' Ba1 O4 107.6(4) 10_557 10_557
O4 Ba1 O4 53.0(5) . 10_557
O2 Ba1 O4 125.5(5) 12_655 12_655
O2 Ba1 O4 176.0(4) 3_656 12_655
O2 Ba1 O4 63.8(5) . 12_655
O2 Ba1 O4 88.6(4) 10_557 12_655
O2' Ba1 O4 69.6(5) . 12_655
O2' Ba1 O4 107.6(4) 12_655 12_655
O2' Ba1 O4 157.3(4) 3_656 12_655
O2' Ba1 O4 105.7(4) 10_557 12_655
O4 Ba1 O4 95.4(4) . 12_655
O4 Ba1 O4 119.5(6) 10_557 12_655
O2 Ba1 O4 176.0(4) 12_655 3_656
O2 Ba1 O4 125.5(5) 3_656 3_656
O2 Ba1 O4 88.6(4) . 3_656
O2 Ba1 O4 63.8(5) 10_557 3_656
O2' Ba1 O4 105.7(4) . 3_656
O2' Ba1 O4 157.3(4) 12_655 3_656
O2' Ba1 O4 107.6(4) 3_656 3_656
O2' Ba1 O4 69.6(5) 10_557 3_656
O4 Ba1 O4 119.5(6) . 3_656
O4 Ba1 O4 95.4(4) 10_557 3_656
O4 Ba1 O4 53.0(5) 12_655 3_656
O1 Pd1 O1 90.6(4) 12_655 3_656
O1 Pd1 O1 89.2(4) 12_655 .
O1 Pd1 O1 175.8(2) 3_656 .
O1 Pd1 O1 175.8(2) 12_655 10_557
O1 Pd1 O1 89.2(4) 3_656 10_557
O1 Pd1 O1 90.6(4) . 10_557
O1 Pd1 Ba1 92.12(12) 12_655 .
O1 Pd1 Ba1 92.12(12) 3_656 .
O1 Pd1 Ba1 92.12(12) . .
O1 Pd1 Ba1 92.12(12) 10_557 .
C1 O1 Pd1 119.9(4) . .
C1 O2 Ba1 133.4(9) . .
C1 O2' Ba1 137.9(9) . .
C1 C2 H2A 109.5 . .
C1 C2 H2B 109.5 . .
C1 C2 H2C 109.5 . .
C1 C2' H2'A 109.5 . .
C1 C2' H2'B 109.5 . .
H2'A C2' H2'B 109.5 . .
C1 C2' H2'C 109.5 . .
H2'A C2' H2'C 109.5 . .
H2'B C2' H2'C 109.5 . .
O2' C1 O1 122.8(10) . .
O2' C1 O2 42.7(8) . .
O1 C1 O2 121.1(10) . .
O2' C1 C2' 124.1(13) . .
O1 C1 C2' 108.3(11) . .
O2 C1 C2' 124.1(18) . .
O2' C1 C2 111.8(12) . .
O1 C1 C2 122.3(11) . .
O2 C1 C2 110.8(14) . .
C2' C1 C2 14.1(17) . .
C3 O3 C3 100.9(14) . 12_655
C3 O3 Ba1 125.6(5) . .
C3 O3 Ba1 125.6(5) 12_655 .
C4 O4 C5 113.2(8) . .
C4 O4 Ba1 119.7(9) . .
C5 O4 Ba1 124.7(8) . .
O3 C3 C4 106.2(9) . .
O3 C3 H3A 110.5 . .
C4 C3 H3A 110.5 . .
O3 C3 H3B 110.5 . .
C4 C3 H3B 110.5 . .
H3A C3 H3B 108.7 . .
O4 C4 C3 111.0(10) . .
O4 C4 H4A 109.4 . .
C3 C4 H4A 109.4 . .
O4 C4 H4B 109.4 . .
C3 C4 H4B 109.4 . .
H4A C4 H4B 108.0 . .
O4 C5 C5 116.3(7) . 10_557
O4 C5 H5A 108.2 . .
C5 C5 H5A 108.2 10_557 .
O4 C5 H5B 108.2 . .
C5 C5 H5B 108.2 10_557 .
H5A C5 H5B 107.4 . .
C7 C6 C7 134(3) 3_656 .
C7 C6 H6A 113.2 3_656 .
C7 C6 H6A 113.2 . .
C6 C7 C8 115(3) . .
C6 C7 H7A 122.9 . .
C8 C7 H7A 122.1 . .
C9 C8 C7 116(2) . .
C9 C8 H8A 121.4 . .
C7 C8 H8A 122.3 . .
C8 C9 C8 124(3) 3_656 .
C8 C9 H9A 126.3 3_656 .
C8 C9 H9A 109.8 . .
C11 C10 C12 116(7) . 9_656
C11 C10 H10A 109.4 . .
C12 C10 H10A 134.2 9_656 .
C12 C11 C10 101(6) . .
C12 C11 H11A 129.6 . .
C10 C11 H11A 129.3 . .
C11 C12 C10 142(4) . 9_656
C11 C12 H12A 109.1 . .
C10 C12 H12A 108.5 9_656 .

loop_
_geom_bond_atom_site_label_1
_geom_bond_atom_site_label_2
_geom_bond_distance
_geom_bond_site_symmetry_2
Ba1 O2 2.712(14) 12_655
Ba1 O2 2.712(14) 3_656
Ba1 O2 2.712(13) .
Ba1 O2 2.712(13) 10_557
Ba1 O2' 2.734(12) .
Ba1 O2' 2.734(12) 12_655
Ba1 O2' 2.734(12) 3_656
Ba1 O2' 2.734(12) 10_557
Ba1 O4 2.975(7) .
Ba1 O4 2.975(7) 10_557
Ba1 O4 2.975(7) 12_655
Ba1 O4 2.975(7) 3_656
Pd1 O1 2.014(6) 12_655
Pd1 O1 2.014(6) 3_656
Pd1 O1 2.014(6) .
Pd1 O1 2.014(6) 10_557
O1 C1 1.234(9) .
O2 C1 1.306(15) .
O2' C1 1.222(13) .
C2 C1 1.53(4) .
C2 H2A 0.9600 .
C2 H2B 0.9600 .
C2 H2C 0.9600 .
C2' C1 1.50(4) .
C2' H2'A 0.9600 .
C2' H2'B 0.9600 .
C2' H2'C 0.9600 .
O3 C3 1.412(9) .
O3 C3 1.412(10) 12_655
O4 C4 1.393(9) .
O4 C5 1.403(9) .
C3 C4 1.426(10) .
C3 H3A 0.9700 .
C3 H3B 0.9700 .
C4 H4A 0.9700 .
C4 H4B 0.9700 .
C5 C5 1.41(3) 10_557
C5 H5A 0.9700 .
C5 H5B 0.9700 .
C6 C7 1.26(3) 3_656
C6 C7 1.26(3) .
C6 H6A 0.9578 .
C7 C8 1.41(3) .
C7 H7A 0.9599 .
C8 C9 1.36(3) .
C8 H8A 0.9600 .
C9 C8 1.36(3) 3_656
C9 H9A 0.9601 .
C10 C11 1.4000(10) .
C10 C12 1.43(9) 9_656
C10 H10A 0.9600 .
C11 C12 1.4000(10) .
C11 H11A 0.9602 .
C12 C10 1.43(9) 9_656
C12 H12A 0.9599 .
